data_7205217
loop_
_publ_author_name
'Yang, Guang-Sheng'
'Zang, Hong-Ying'
'Lan, Ya-Qian'
'Wang, Xin-Long'
'Jiang, Chun-Jie'
'Su, Zhong-Min'
'Zhu, Lian-De'

_publ_section_title
;
 Synthesis and characterization of two {Mo6}-based/templated
 metal--organic frameworks
;
_journal_issue 5
_journal_name_full CrystEngComm
_journal_page_first 1461
_journal_paper_doi 10.1039/c0ce00259c
_journal_volume 13
_journal_year 2011
_chemical_formula_moiety 'C48 H40 Mo6 N16 Ni2 O19'
_chemical_formula_sum 'C48 H40 Mo6 N16 Ni2 O19'
_chemical_formula_weight 1838.02
_chemical_name_systematic
;
?
;
_space_group_IT_number 87
_symmetry_cell_setting tetragonal
_symmetry_space_group_name_Hall '-I 4'
_symmetry_space_group_name_H-M 'I 4/m'
_atom_sites_solution_hydrogens geom
_atom_sites_solution_primary direct
_atom_sites_solution_secondary difmap
_audit_creation_method SHELXL-97
_cell_angle_alpha 90.000
_cell_angle_beta 90.000
_cell_angle_gamma 90.000
_cell_formula_units_Z 2
_cell_length_a 12.159(4)
_cell_length_b 12.159(4)
_cell_length_c 20.852(6)
_cell_measurement_temperature 293(2)
_cell_measurement_theta_max 30.85
_cell_measurement_theta_min 1.52
_cell_volume 3082.8(17)
_computing_cell_refinement 'SMART (Bruker, 1999)'
_computing_data_collection 'SMART (Bruker, 1997)'
_computing_data_reduction SAINT
_computing_structure_refinement 'SHELXL-97 (Sheldrick, 1997)'
_computing_structure_solution 'SHELXS-97 (Sheldrick, 1997)'
_diffrn_ambient_temperature 293(2)
_diffrn_measured_fraction_theta_full 0.964
_diffrn_measured_fraction_theta_max 0.965
_diffrn_measurement_device_type 'Bruker APEX CCD area-detector'
_diffrn_measurement_method 'w scans'
_diffrn_radiation_monochromator graphite
_diffrn_radiation_source 'fine-focus sealed tube'
_diffrn_radiation_type MoK\a
_diffrn_radiation_wavelength 0.71069
_diffrn_reflns_av_R_equivalents 0.0567
_diffrn_reflns_av_sigmaI/netI 0.0395
_diffrn_reflns_limit_h_max 14
_diffrn_reflns_limit_h_min -12
_diffrn_reflns_limit_k_max 13
_diffrn_reflns_limit_k_min -14
_diffrn_reflns_limit_l_max 24
_diffrn_reflns_limit_l_min -24
_diffrn_reflns_number 7585
_diffrn_reflns_theta_full 25.00
_diffrn_reflns_theta_max 25.09
_diffrn_reflns_theta_min 1.94
_exptl_absorpt_coefficient_mu 1.859
_exptl_absorpt_correction_T_max 0.82
_exptl_absorpt_correction_T_min 0.70
_exptl_absorpt_correction_type multi-scan
_exptl_absorpt_process_details 'SADABS (Sheldrick, 1996)'
_exptl_crystal_colour violate
_exptl_crystal_density_diffrn 1.980
_exptl_crystal_density_method 'not measured'
_exptl_crystal_description block
_exptl_crystal_F_000 1800
_exptl_crystal_size_max 0.20
_exptl_crystal_size_mid 0.18
_exptl_crystal_size_min 0.12
_refine_diff_density_max 5.399
_refine_diff_density_min -1.844
_refine_diff_density_rms 0.290
_refine_ls_extinction_method none
_refine_ls_goodness_of_fit_ref 1.055
_refine_ls_hydrogen_treatment constr
_refine_ls_matrix_type full
_refine_ls_number_parameters 112
_refine_ls_number_reflns 1371
_refine_ls_number_restraints 12
_refine_ls_restrained_S_all 1.059
_refine_ls_R_factor_all 0.1238
_refine_ls_R_factor_gt 0.1067
_refine_ls_shift/su_max 0.000
_refine_ls_shift/su_mean 0.000
_refine_ls_structure_factor_coef Fsqd
_refine_ls_weighting_details 'calc w=1/[\s^2^(Fo^2^)+(0.1825P)^2^+122.9214P] where P=(Fo^2^+2Fc^2^)/3'
_refine_ls_weighting_scheme calc
_refine_ls_wR_factor_gt 0.2750
_refine_ls_wR_factor_ref 0.2970
_reflns_number_gt 1116
_reflns_number_total 1371
_reflns_threshold_expression >2sigma(I)
_cod_data_source_file C0CE00259C.TXT
_cod_data_source_block 1
_cod_original_cell_volume 3082.8(19)
_cod_original_sg_symbol_H-M I4/m
_cod_database_code 7205217

loop_
_symmetry_equiv_pos_as_xyz
'x, y, z'
'-x, -y, z'
'-y, x, z'
'y, -x, z'
'x+1/2, y+1/2, z+1/2'
'-x+1/2, -y+1/2, z+1/2'
'-y+1/2, x+1/2, z+1/2'
'y+1/2, -x+1/2, z+1/2'
'-x, -y, -z'
'x, y, -z'
'y, -x, -z'
'-y, x, -z'
'-x+1/2, -y+1/2, -z+1/2'
'x+1/2, y+1/2, -z+1/2'
'y+1/2, -x+1/2, -z+1/2'
'-y+1/2, x+1/2, -z+1/2'

loop_
_atom_site_label
_atom_site_type_symbol
_atom_site_fract_x
_atom_site_fract_y
_atom_site_fract_z
_atom_site_U_iso_or_equiv
_atom_site_adp_type
_atom_site_occupancy
_atom_site_symmetry_multiplicity
_atom_site_calc_flag
_atom_site_refinement_flags
_atom_site_disorder_assembly
_atom_site_disorder_group
Ni1 Ni 0.5000 0.0000 0.0000 0.0156(7) Uani 1 4 d S . .
Mo1 Mo 0.18885(14) 0.03615(17) 0.0000 0.0470(7) Uani 1 2 d S . .
Mo2 Mo 0.0000 0.0000 -0.10967(10) 0.0349(7) Uani 1 4 d S . .
C1 C 0.6023(11) 0.1234(12) 0.1104(6) 0.037(3) Uani 1 1 d . . .
H1 H 0.6627 0.0768 0.1069 0.044 Uiso 1 1 calc R . .
C2 C 0.4550(15) 0.2017(17) 0.0891(9) 0.065(5) Uani 1 1 d U . .
H2 H 0.3905 0.2205 0.0678 0.078 Uiso 1 1 calc R . .
C3 C 0.4937(15) 0.2546(17) 0.1399(10) 0.068(5) Uani 1 1 d U . .
H3 H 0.4625 0.3140 0.1613 0.081 Uiso 1 1 calc R . .
C4 C 0.6726(10) 0.2247(11) 0.2037(6) 0.034(3) Uani 1 1 d . . .
C5 C 0.7817(10) 0.2018(14) 0.1944(7) 0.047(4) Uani 1 1 d . . .
H5 H 0.8029 0.1683 0.1563 0.057 Uiso 1 1 calc R . .
C6 C 0.8600(11) 0.2258(14) 0.2383(7) 0.042(3) Uani 1 1 d . . .
H6 H 0.9336 0.2100 0.2304 0.050 Uiso 1 1 calc R . .
N1 N 0.5203(8) 0.1178(9) 0.0724(5) 0.032(2) Uani 1 1 d . . .
N2 N 0.5954(8) 0.1988(10) 0.1542(5) 0.039(3) Uani 1 1 d . . .
O1 O 0.3313(10) 0.0316(10) 0.0000 0.031(3) Uani 1 2 d S . .
O2 O 0.1559(14) 0.1778(11) 0.0000 0.049(4) Uani 1 2 d S . .
O3 O 0.0000 0.0000 0.0000 0.035(6) Uani 1 8 d S . .
O4 O 0.1566(7) 0.0118(7) -0.0917(5) 0.0323(19) Uani 1 1 d . . .
O5 O 0.0000 0.0000 -0.1892(7) 0.031(4) Uani 1 4 d S . .

loop_
_atom_site_aniso_label
_atom_site_aniso_U_11
_atom_site_aniso_U_22
_atom_site_aniso_U_33
_atom_site_aniso_U_23
_atom_site_aniso_U_13
_atom_site_aniso_U_12
Ni1 0.0137(13) 0.0263(14) 0.0067(12) 0.000 0.000 -0.0038(10)
Mo1 0.0321(10) 0.0634(13) 0.0453(12) 0.000 0.000 0.0048(8)
Mo2 0.0420(9) 0.0420(9) 0.0207(12) 0.000 0.000 0.000
C1 0.031(6) 0.045(7) 0.035(7) -0.023(6) -0.004(5) -0.001(5)
C2 0.054(7) 0.073(8) 0.067(8) -0.024(7) -0.015(7) 0.019(7)
C3 0.057(8) 0.074(8) 0.072(9) -0.025(7) -0.013(7) 0.005(7)
C4 0.029(6) 0.049(8) 0.025(6) -0.023(6) -0.007(5) -0.004(5)
C5 0.023(6) 0.074(10) 0.045(8) -0.043(8) 0.009(6) 0.003(6)
C6 0.030(7) 0.064(9) 0.032(7) -0.026(7) 0.001(5) 0.005(6)
N1 0.028(5) 0.042(6) 0.027(5) -0.009(5) -0.003(4) 0.002(4)
N2 0.027(5) 0.057(7) 0.032(6) -0.029(5) -0.014(4) 0.012(5)
O1 0.040(7) 0.034(6) 0.021(6) 0.000 0.000 -0.008(5)
O2 0.070(10) 0.032(7) 0.046(9) 0.000 0.000 0.007(7)
O3 0.040(9) 0.040(9) 0.026(13) 0.000 0.000 0.000
O4 0.028(4) 0.029(4) 0.039(5) -0.001(4) 0.001(4) 0.001(3)
O5 0.042(6) 0.042(6) 0.009(7) 0.000 0.000 0.000

loop_
_atom_type_symbol
_atom_type_description
_atom_type_scat_dispersion_real
_atom_type_scat_dispersion_imag
_atom_type_scat_source
C C 0.0033 0.0016 'International Tables Vol C Tables 4.2.6.8 and 6.1.1.4'
H H 0.0000 0.0000 'International Tables Vol C Tables 4.2.6.8 and 6.1.1.4'
N N 0.0061 0.0033 'International Tables Vol C Tables 4.2.6.8 and 6.1.1.4'
O O 0.0106 0.0060 'International Tables Vol C Tables 4.2.6.8 and 6.1.1.4'
Ni Ni 0.3393 1.1124 'International Tables Vol C Tables 4.2.6.8 and 6.1.1.4'
Mo Mo -1.6832 0.6857 'International Tables Vol C Tables 4.2.6.8 and 6.1.1.4'

loop_
_geom_angle_atom_site_label_1
_geom_angle_atom_site_label_2
_geom_angle_atom_site_label_3
_geom_angle
_geom_angle_site_symmetry_1
_geom_angle_site_symmetry_3
_geom_angle_publ_flag
O1 Ni1 O1 180.0 9_655 . ?
O1 Ni1 N1 90.6(4) 9_655 . ?
O1 Ni1 N1 89.4(4) . . ?
O1 Ni1 N1 89.4(4) 9_655 2_655 ?
O1 Ni1 N1 90.6(4) . 2_655 ?
N1 Ni1 N1 87.8(6) . 2_655 ?
O1 Ni1 N1 89.4(4) 9_655 9_655 ?
O1 Ni1 N1 90.6(4) . 9_655 ?
N1 Ni1 N1 180.0 . 9_655 ?
N1 Ni1 N1 92.2(6) 2_655 9_655 ?
O1 Ni1 N1 90.6(4) 9_655 10 ?
O1 Ni1 N1 89.4(4) . 10 ?
N1 Ni1 N1 92.2(6) . 10 ?
N1 Ni1 N1 180.0 2_655 10 ?
N1 Ni1 N1 87.8(6) 9_655 10 ?
O1 Mo1 O2 104.9(7) . . ?
O1 Mo1 O4 101.2(3) . 10 ?
O2 Mo1 O4 95.8(3) . 10 ?
O1 Mo1 O4 101.2(3) . . ?
O2 Mo1 O4 95.8(3) . . ?
O4 Mo1 O4 151.2(5) 10 . ?
O1 Mo1 O3 167.3(4) . . ?
O2 Mo1 O3 87.7(5) . . ?
O4 Mo1 O3 77.1(3) 10 . ?
O4 Mo1 O3 77.1(3) . . ?
O1 Mo1 O2 91.5(5) . 11 ?
O2 Mo1 O2 163.6(7) . 11 ?
O4 Mo1 O2 80.7(3) 10 11 ?
O4 Mo1 O2 80.7(3) . 11 ?
O3 Mo1 O2 75.9(3) . 11 ?
O5 Mo2 O4 101.1(3) . . ?
O5 Mo2 O4 101.1(3) . 3 ?
O4 Mo2 O4 87.87(11) . 3 ?
O5 Mo2 O4 101.1(3) . 4 ?
O4 Mo2 O4 87.87(11) . 4 ?
O4 Mo2 O4 157.8(6) 3 4 ?
O5 Mo2 O4 101.1(3) . 2 ?
O4 Mo2 O4 157.8(6) . 2 ?
O4 Mo2 O4 87.87(11) 3 2 ?
O4 Mo2 O4 87.87(11) 4 2 ?
O5 Mo2 O3 180.0 . . ?
O4 Mo2 O3 78.9(3) . . ?
O4 Mo2 O3 78.9(3) 3 . ?
O4 Mo2 O3 78.9(3) 4 . ?
O4 Mo2 O3 78.9(3) 2 . ?
N1 C1 N2 115.1(12) . . ?
N1 C1 H1 122.4 . . ?
N2 C1 H1 122.4 . . ?
C3 C2 N1 111.5(16) . . ?
C3 C2 H2 124.2 . . ?
N1 C2 H2 124.2 . . ?
C2 C3 N2 104.0(15) . . ?
C2 C3 H3 128.0 . . ?
N2 C3 H3 128.0 . . ?
C5 C4 C6 118.7(11) . 13_655 ?
C5 C4 N2 119.4(11) . . ?
C6 C4 N2 121.9(12) 13_655 . ?
C6 C5 C4 123.0(12) . . ?
C6 C5 H5 118.5 . . ?
C4 C5 H5 118.5 . . ?
C5 C6 C4 118.3(12) . 13_655 ?
C5 C6 H6 120.8 . . ?
C4 C6 H6 120.8 13_655 . ?
C1 N1 C2 105.2(12) . . ?
C1 N1 Ni1 125.2(9) . . ?
C2 N1 Ni1 129.7(10) . . ?
C1 N2 C4 128.4(11) . . ?
C1 N2 C3 104.0(12) . . ?
C4 N2 C3 127.6(12) . . ?
Mo1 O1 Ni1 171.2(7) . . ?
Mo1 O2 Mo1 106.4(7) . 3 ?
Mo2 O3 Mo2 180.0 9 . ?
Mo2 O3 Mo1 90.0 9 9 ?
Mo2 O3 Mo1 90.0 . 9 ?
Mo2 O3 Mo1 90.0 9 11 ?
Mo2 O3 Mo1 90.0 . 11 ?
Mo1 O3 Mo1 90.0 9 11 ?
Mo2 O3 Mo1 90.0 9 . ?
Mo2 O3 Mo1 90.0 . . ?
Mo1 O3 Mo1 180.0 9 . ?
Mo1 O3 Mo1 90.0 11 . ?
Mo2 O3 Mo1 90.0 9 3 ?
Mo2 O3 Mo1 90.0 . 3 ?
Mo1 O3 Mo1 90.0 9 3 ?
Mo1 O3 Mo1 180.0 11 3 ?
Mo1 O3 Mo1 90.0 . 3 ?
Mo2 O4 Mo1 113.1(4) . . ?

loop_
_geom_bond_atom_site_label_1
_geom_bond_atom_site_label_2
_geom_bond_distance
_geom_bond_site_symmetry_2
_geom_bond_publ_flag
Ni1 O1 2.087(13) 9_655 ?
Ni1 O1 2.087(13) . ?
Ni1 N1 2.095(10) . ?
Ni1 N1 2.095(10) 2_655 ?
Ni1 N1 2.095(10) 9_655 ?
Ni1 N1 2.095(10) 10 ?
Mo1 O1 1.733(13) . ?
Mo1 O2 1.768(14) . ?
Mo1 O4 1.974(10) 10 ?
Mo1 O4 1.974(10) . ?
Mo1 O3 2.338(2) . ?
Mo1 O2 2.339(17) 11 ?
Mo2 O5 1.659(15) . ?
Mo2 O4 1.946(9) . ?
Mo2 O4 1.946(9) 3 ?
Mo2 O4 1.946(9) 4 ?
Mo2 O4 1.946(9) 2 ?
Mo2 O3 2.287(2) . ?
C1 N1 1.275(17) . ?
C1 N2 1.299(15) . ?
C1 H1 0.9300 . ?
C2 C3 1.33(3) . ?
C2 N1 1.34(2) . ?
C2 H2 0.9300 . ?
C3 N2 1.44(2) . ?
C3 H3 0.9300 . ?
C4 C5 1.369(18) . ?
C4 C6 1.409(17) 13_655 ?
C4 N2 1.430(15) . ?
C5 C6 1.352(19) . ?
C5 H5 0.9300 . ?
C6 C4 1.409(17) 13_655 ?
C6 H6 0.9300 . ?
O2 Mo1 2.339(17) 3 ?
O3 Mo2 2.287(2) 9 ?
O3 Mo1 2.338(2) 9 ?
O3 Mo1 2.338(2) 11 ?
O3 Mo1 2.338(2) 3 ?

loop_
_geom_torsion_atom_site_label_1
_geom_torsion_atom_site_label_2
_geom_torsion_atom_site_label_3
_geom_torsion_atom_site_label_4
_geom_torsion
_geom_torsion_site_symmetry_1
_geom_torsion_site_symmetry_2
_geom_torsion_site_symmetry_3
_geom_torsion_site_symmetry_4
_geom_torsion_publ_flag
N1 C2 C3 N2 2(2) . . . . ?
C6 C4 C5 C6 -1(3) 13_655 . . . ?
N2 C4 C5 C6 178.7(16) . . . . ?
C4 C5 C6 C4 1(3) . . . 13_655 ?
N2 C1 N1 C2 4.4(19) . . . . ?
N2 C1 N1 Ni1 -176.1(10) . . . . ?
C3 C2 N1 C1 -4(2) . . . . ?
C3 C2 N1 Ni1 176.7(13) . . . . ?
O1 Ni1 N1 C1 -20.7(12) 9_655 . . . ?
O1 Ni1 N1 C1 159.3(12) . . . . ?
N1 Ni1 N1 C1 68.7(11) 2_655 . . . ?
N1 Ni1 N1 C1 55.2(10) 9_655 . . . ?
N1 Ni1 N1 C1 -111.3(11) 10 . . . ?
O1 Ni1 N1 C2 158.7(16) 9_655 . . . ?
O1 Ni1 N1 C2 -21.3(16) . . . . ?
N1 Ni1 N1 C2 -111.9(16) 2_655 . . . ?
N1 Ni1 N1 C2 -125.4(17) 9_655 . . . ?
N1 Ni1 N1 C2 68.1(16) 10 . . . ?
N1 C1 N2 C4 179.4(14) . . . . ?
N1 C1 N2 C3 -3.2(19) . . . . ?
C5 C4 N2 C1 27(2) . . . . ?
C6 C4 N2 C1 -153.9(16) 13_655 . . . ?
C5 C4 N2 C3 -150.0(18) . . . . ?
C6 C4 N2 C3 29(2) 13_655 . . . ?
C2 C3 N2 C1 1(2) . . . . ?
C2 C3 N2 C4 178.0(16) . . . . ?
O2 Mo1 O1 Ni1 180.0 . . . . ?
O4 Mo1 O1 Ni1 80.8(3) 10 . . . ?
O4 Mo1 O1 Ni1 -80.8(3) . . . . ?
O3 Mo1 O1 Ni1 0.0 . . . . ?
O2 Mo1 O1 Ni1 0.0 11 . . . ?
O1 Ni1 O1 Mo1 180.0 9_655 . . . ?
N1 Ni1 O1 Mo1 -133.9(3) . . . . ?
N1 Ni1 O1 Mo1 -46.1(3) 2_655 . . . ?
N1 Ni1 O1 Mo1 46.1(3) 9_655 . . . ?
N1 Ni1 O1 Mo1 133.9(3) 10 . . . ?
O1 Mo1 O2 Mo1 180.0 . . . 3 ?
O4 Mo1 O2 Mo1 -76.8(3) 10 . . 3 ?
O4 Mo1 O2 Mo1 76.8(3) . . . 3 ?
O3 Mo1 O2 Mo1 0.0 . . . 3 ?
O2 Mo1 O2 Mo1 0.0 11 . . 3 ?
O5 Mo2 O3 Mo2 0.0 . . . 9 ?
O4 Mo2 O3 Mo2 0(17) . . . 9 ?
O4 Mo2 O3 Mo2 0(21) 3 . . 9 ?
O4 Mo2 O3 Mo2 0(55) 4 . . 9 ?
O4 Mo2 O3 Mo2 0(58) 2 . . 9 ?
O5 Mo2 O3 Mo1 0(61) . . . 9 ?
O4 Mo2 O3 Mo1 -173.5(3) . . . 9 ?
O4 Mo2 O3 Mo1 96.5(3) 3 . . 9 ?
O4 Mo2 O3 Mo1 -83.5(3) 4 . . 9 ?
O4 Mo2 O3 Mo1 6.5(3) 2 . . 9 ?
O5 Mo2 O3 Mo1 0(52) . . . 11 ?
O4 Mo2 O3 Mo1 -83.5(3) . . . 11 ?
O4 Mo2 O3 Mo1 -173.5(3) 3 . . 11 ?
O4 Mo2 O3 Mo1 6.5(3) 4 . . 11 ?
O4 Mo2 O3 Mo1 96.5(3) 2 . . 11 ?
O5 Mo2 O3 Mo1 0(14) . . . . ?
O4 Mo2 O3 Mo1 6.5(3) . . . . ?
O4 Mo2 O3 Mo1 -83.5(3) 3 . . . ?
O4 Mo2 O3 Mo1 96.5(3) 4 . . . ?
O4 Mo2 O3 Mo1 -173.5(3) 2 . . . ?
O5 Mo2 O3 Mo1 0(23) . . . 3 ?
O4 Mo2 O3 Mo1 96.5(3) . . . 3 ?
O4 Mo2 O3 Mo1 6.5(3) 3 . . 3 ?
O4 Mo2 O3 Mo1 -173.5(3) 4 . . 3 ?
O4 Mo2 O3 Mo1 -83.5(3) 2 . . 3 ?
O1 Mo1 O3 Mo2 90.0 . . . 9 ?
O2 Mo1 O3 Mo2 -90.0 . . . 9 ?
O4 Mo1 O3 Mo2 6.5(3) 10 . . 9 ?
O4 Mo1 O3 Mo2 173.5(3) . . . 9 ?
O2 Mo1 O3 Mo2 90.0 11 . . 9 ?
O1 Mo1 O3 Mo2 -90.0 . . . . ?
O2 Mo1 O3 Mo2 90.0 . . . . ?
O4 Mo1 O3 Mo2 -173.5(3) 10 . . . ?
O4 Mo1 O3 Mo2 -6.5(3) . . . . ?
O2 Mo1 O3 Mo2 -90.0 11 . . . ?
O1 Mo1 O3 Mo1 0.0 . . . 9 ?
O2 Mo1 O3 Mo1 180.0 . . . 9 ?
O4 Mo1 O3 Mo1 -83.5(3) 10 . . 9 ?
O4 Mo1 O3 Mo1 83.5(3) . . . 9 ?
O2 Mo1 O3 Mo1 0.0 11 . . 9 ?
O1 Mo1 O3 Mo1 0.0 . . . 11 ?
O2 Mo1 O3 Mo1 180.0 . . . 11 ?
O4 Mo1 O3 Mo1 -83.5(3) 10 . . 11 ?
O4 Mo1 O3 Mo1 83.5(3) . . . 11 ?
O2 Mo1 O3 Mo1 0.0 11 . . 11 ?
O1 Mo1 O3 Mo1 180.0 . . . 3 ?
O2 Mo1 O3 Mo1 0.0 . . . 3 ?
O4 Mo1 O3 Mo1 96.5(3) 10 . . 3 ?
O4 Mo1 O3 Mo1 -96.5(3) . . . 3 ?
O2 Mo1 O3 Mo1 180.0 11 . . 3 ?
O5 Mo2 O4 Mo1 171.6(3) . . . . ?
O4 Mo2 O4 Mo1 70.7(5) 3 . . . ?
O4 Mo2 O4 Mo1 -87.5(4) 4 . . . ?
O4 Mo2 O4 Mo1 -8.4(3) 2 . . . ?
O3 Mo2 O4 Mo1 -8.4(3) . . . . ?
O1 Mo1 O4 Mo2 175.5(5) . . . . ?
O2 Mo1 O4 Mo2 -78.0(6) . . . . ?
O4 Mo1 O4 Mo2 35.2(13) 10 . . . ?
O3 Mo1 O4 Mo2 8.3(3) . . . . ?
O2 Mo1 O4 Mo2 85.8(5) 11 . . . ?
